data_1558089
loop_
_publ_author_name
'Wang, Yunzhong'
'Tang, Saixing'
'Wen, Yating'
'Zheng, Shuyuan'
'Yang, Bing'
'Yuan, Wang Zhang'

_publ_section_title
;
 Nonconventional luminophores with unprecedented efficiencies and
 color-tunable afterglows
;
_journal_issue 8
_journal_name_full 'Materials Horizons'
_journal_page_first 2105
_journal_page_last 2112
_journal_paper_doi 10.1039/D0MH00688B
_journal_volume 7
_journal_year 2020
_chemical_formula_moiety 'C8 H10 N4 O4'
_chemical_formula_sum 'C8 H10 N4 O4'
_chemical_formula_weight 226.20
_space_group_crystal_system monoclinic
_space_group_IT_number 14
_space_group_name_Hall '-P 2ybc'
_space_group_name_H-M_alt 'P 1 21/c 1'
_atom_sites_solution_hydrogens mixed
_audit_creation_method SHELXL-2018/3
_audit_update_record
;
2020-01-31 deposited with the CCDC.	2020-05-19 downloaded from the CCDC.
;
_cell_angle_alpha 90
_cell_angle_beta 114.292(3)
_cell_angle_gamma 90
_cell_formula_units_Z 4
_cell_length_a 5.8982(5)
_cell_length_b 12.4995(11)
_cell_length_c 14.3372(10)
_cell_measurement_reflns_used 6448
_cell_measurement_temperature 293(2)
_cell_measurement_theta_max 68.31
_cell_measurement_theta_min 3.38
_cell_volume 963.42(14)
_computing_structure_refinement 'SHELXL-2018/3 (Sheldrick, 2018)'
_computing_structure_solution 'SHELXT 2014/5 (Sheldrick, 2014)'
_diffrn_ambient_temperature 293(2)
_diffrn_measured_fraction_theta_full 0.965
_diffrn_measured_fraction_theta_max 0.965
_diffrn_measurement_device_type 'Bruker APEX-II CCD'
_diffrn_measurement_method '\f and \w scans'
_diffrn_radiation_type CuK\a
_diffrn_radiation_wavelength 1.54178
_diffrn_reflns_av_R_equivalents 0.0997
_diffrn_reflns_av_unetI/netI 0.0762
_diffrn_reflns_Laue_measured_fraction_full 0.965
_diffrn_reflns_Laue_measured_fraction_max 0.965
_diffrn_reflns_limit_h_max 7
_diffrn_reflns_limit_h_min -6
_diffrn_reflns_limit_k_max 12
_diffrn_reflns_limit_k_min -14
_diffrn_reflns_limit_l_max 16
_diffrn_reflns_limit_l_min -17
_diffrn_reflns_number 6844
_diffrn_reflns_point_group_measured_fraction_full 0.965
_diffrn_reflns_point_group_measured_fraction_max 0.965
_diffrn_reflns_theta_full 66.538
_diffrn_reflns_theta_max 66.538
_diffrn_reflns_theta_min 4.896
_exptl_absorpt_coefficient_mu 1.094
_exptl_crystal_colour colorless
_exptl_crystal_density_diffrn 1.560
_exptl_crystal_description block
_exptl_crystal_F_000 472
_exptl_crystal_size_max 0.240
_exptl_crystal_size_mid 0.220
_exptl_crystal_size_min 0.200
_exptl_transmission_factor_max 0.7531
_exptl_transmission_factor_min 0.5606
_refine_diff_density_max 0.416
_refine_diff_density_min -0.383
_refine_diff_density_rms 0.103
_refine_ls_extinction_coef 0.115(19)
_refine_ls_extinction_expression Fc^*^=kFc[1+0.001xFc^2^\l^3^/sin(2\q)]^-1/4^
_refine_ls_extinction_method 'SHELXL-2018/3 (Sheldrick 2018)'
_refine_ls_goodness_of_fit_ref 2.107
_refine_ls_hydrogen_treatment constr
_refine_ls_matrix_type full
_refine_ls_number_parameters 147
_refine_ls_number_reflns 1644
_refine_ls_number_restraints 0
_refine_ls_restrained_S_all 2.107
_refine_ls_R_factor_all 0.1020
_refine_ls_R_factor_gt 0.0811
_refine_ls_shift/su_max 0.020
_refine_ls_shift/su_mean 0.005
_refine_ls_structure_factor_coef Fsqd
_refine_ls_weighting_details 'w=1/[\s^2^(Fo^2^)+(0.1000P)^2^] where P=(Fo^2^+2Fc^2^)/3'
_refine_ls_weighting_scheme calc
_refine_ls_wR_factor_gt 0.2448
_refine_ls_wR_factor_ref 0.2781
_reflns_Friedel_coverage 0.000
_reflns_number_gt 1356
_reflns_number_total 1644
_reflns_threshold_expression 'I > 2\s(I)'
_cod_data_source_file d0mh00688b3.cif
_cod_data_source_block aa_a_CCDC1
_cod_depositor_comments
;Adding full bibliography for 1558087--1558090.cif.

 Adding full bibliography for 1558087--1558090.cif.
;
_cod_original_sg_symbol_H-M 'P 21/c'
_cod_database_code 1558089
_shelx_shelxl_version_number 2018/3
_shelx_space_group_comment
;
The symmetry employed for this shelxl refinement is uniquely defined
by the following loop, which should always be used as a source of
symmetry information in preference to the above space-group names.
They are only intended as comments.
;
_shelx_estimated_absorpt_t_min 0.779
_shelx_estimated_absorpt_t_max 0.811

loop_
_space_group_symop_operation_xyz
'x, y, z'
'-x, y+1/2, -z+1/2'
'-x, -y, -z'
'x, -y-1/2, z-1/2'

loop_
_atom_site_label
_atom_site_type_symbol
_atom_site_fract_x
_atom_site_fract_y
_atom_site_fract_z
_atom_site_U_iso_or_equiv
_atom_site_adp_type
_atom_site_occupancy
_atom_site_site_symmetry_order
_atom_site_calc_flag
_atom_site_refinement_flags_posn
_atom_site_refinement_flags_adp
_atom_site_refinement_flags_occupancy
_atom_site_disorder_assembly
_atom_site_disorder_group
O1 O -0.6394(3) 0.5599(2) -0.63514(16) 0.0588(8) Uani 1 1 d . . . . .
O2 O -0.9463(5) 0.6291(2) -0.39641(17) 0.0701(9) Uani 1 1 d . . . . .
O3 O -0.9159(4) 0.60677(16) -0.90674(17) 0.0561(8) Uani 1 1 d . . . . .
O4 O -1.4674(5) 0.3473(2) -0.9121(2) 0.0772(9) Uani 1 1 d . . . . .
N1 N -0.9818(4) 0.65616(19) -0.64483(15) 0.0468(8) Uani 1 1 d . . . . .
N2 N -1.1574(4) 0.5878(2) -0.81541(16) 0.0459(8) Uani 1 1 d . . . . .
N3 N -0.7372(4) 0.5868(2) -0.49600(16) 0.0522(8) Uani 1 1 d . . . . .
H3 H -0.612183 0.554136 -0.450583 0.063 Uiso 1 1 d R U . . .
N4 N -1.1783(4) 0.46206(19) -0.92614(18) 0.0533(8) Uani 1 1 d . . . . .
H4 H -1.147076 0.427777 -0.971558 0.064 Uiso 1 1 d R U . . .
C1 C -0.7734(4) 0.5981(2) -0.5972(2) 0.0456(9) Uani 1 1 d . . . . .
C3 C -0.9228(5) 0.6325(2) -0.4771(2) 0.0519(9) Uani 1 1 d . . . . .
C4 C -1.0948(5) 0.6832(2) -0.57560(19) 0.0486(9) Uani 1 1 d . . . . .
H4A H -1.261201 0.653756 -0.598949 0.058 Uiso 1 1 calc R U . . .
H4B H -1.102522 0.760110 -0.568330 0.058 Uiso 1 1 calc R U . . .
C5 C -1.0754(4) 0.6835(2) -0.75283(18) 0.0457(9) Uani 1 1 d . . . . .
H5 H -0.938491 0.715227 -0.765348 0.055 Uiso 1 1 calc R U . . .
C6 C -1.2834(6) 0.7656(3) -0.7819(3) 0.0618(10) Uani 1 1 d . . . . .
H6A H -1.420232 0.736046 -0.770625 0.093 Uiso 1 1 calc R U . . .
H6B H -1.337901 0.784044 -0.852877 0.093 Uiso 1 1 calc R U . . .
H6C H -1.223595 0.828579 -0.740735 0.093 Uiso 1 1 calc R U . . .
C7 C -1.3323(5) 0.5093(2) -0.8087(2) 0.0507(9) Uani 1 1 d . . . . .
H7A H -1.494744 0.540809 -0.825572 0.061 Uiso 1 1 calc R U . . .
H7B H -1.272551 0.477877 -0.740893 0.061 Uiso 1 1 calc R U . . .
C8 C -1.3405(5) 0.4276(3) -0.8876(2) 0.0530(9) Uani 1 1 d . . . . .
C10 C -1.0685(5) 0.5585(2) -0.8840(2) 0.0458(8) Uani 1 1 d . . . . .

loop_
_atom_site_aniso_label
_atom_site_aniso_U_11
_atom_site_aniso_U_22
_atom_site_aniso_U_33
_atom_site_aniso_U_23
_atom_site_aniso_U_13
_atom_site_aniso_U_12
O1 0.0381(12) 0.0793(17) 0.0576(13) 0.0050(10) 0.0183(9) 0.0180(10)
O2 0.0821(17) 0.0782(17) 0.0590(14) 0.0083(12) 0.0380(12) 0.0172(13)
O3 0.0482(12) 0.0633(16) 0.0644(14) -0.0056(10) 0.0309(10) -0.0074(9)
O4 0.0770(17) 0.0706(17) 0.0845(17) -0.0100(13) 0.0334(14) -0.0267(13)
N1 0.0340(12) 0.0614(16) 0.0429(13) 0.0001(9) 0.0137(10) 0.0081(10)
N2 0.0339(13) 0.0589(16) 0.0449(14) -0.0017(9) 0.0163(10) -0.0013(9)
N3 0.0406(13) 0.0659(17) 0.0424(13) -0.0002(10) 0.0093(10) 0.0070(10)
N4 0.0495(14) 0.0555(16) 0.0552(15) -0.0076(11) 0.0219(11) -0.0010(10)
C1 0.0293(13) 0.0569(18) 0.0454(15) -0.0002(11) 0.0101(11) 0.0015(10)
C3 0.0498(16) 0.0529(18) 0.0544(16) -0.0052(13) 0.0227(12) -0.0022(12)
C4 0.0420(15) 0.0535(17) 0.0532(16) 0.0037(12) 0.0224(12) 0.0060(11)
C5 0.0366(14) 0.0544(16) 0.0450(14) 0.0018(11) 0.0158(11) 0.0028(11)
C6 0.0550(17) 0.064(2) 0.0607(18) 0.0082(15) 0.0185(13) 0.0169(14)
C7 0.0353(14) 0.0616(19) 0.0519(15) 0.0060(13) 0.0147(11) -0.0049(12)
C8 0.0401(14) 0.0562(18) 0.0575(17) 0.0001(13) 0.0148(12) -0.0036(13)
C10 0.0347(13) 0.0512(18) 0.0480(15) 0.0009(12) 0.0136(11) 0.0046(11)

loop_
_atom_type_symbol
_atom_type_description
_atom_type_scat_dispersion_real
_atom_type_scat_dispersion_imag
_atom_type_scat_source
C C 0.0181 0.0091 'International Tables Vol C Tables 4.2.6.8 and 6.1.1.4'
H H 0.0000 0.0000 'International Tables Vol C Tables 4.2.6.8 and 6.1.1.4'
N N 0.0311 0.0180 'International Tables Vol C Tables 4.2.6.8 and 6.1.1.4'
O O 0.0492 0.0322 'International Tables Vol C Tables 4.2.6.8 and 6.1.1.4'

loop_
_geom_angle_atom_site_label_1
_geom_angle_atom_site_label_2
_geom_angle_atom_site_label_3
_geom_angle
_geom_angle_site_symmetry_1
_geom_angle_site_symmetry_3
_geom_angle_publ_flag
C1 N1 C4 111.1(2) . . ?
C1 N1 C5 122.3(2) . . ?
C4 N1 C5 126.6(2) . . ?
C10 N2 C7 111.5(2) . . ?
C10 N2 C5 123.1(2) . . ?
C7 N2 C5 125.4(2) . . ?
C3 N3 C1 112.2(2) . . ?
C3 N3 H3 124.0 . . ?
C1 N3 H3 123.8 . . ?
C8 N4 C10 112.4(3) . . ?
C8 N4 H4 123.8 . . ?
C10 N4 H4 123.8 . . ?
O1 C1 N1 127.3(3) . . ?
O1 C1 N3 125.2(2) . . ?
N1 C1 N3 107.6(2) . . ?
O2 C3 N3 126.2(3) . . ?
O2 C3 C4 127.7(3) . . ?
N3 C3 C4 106.1(2) . . ?
N1 C4 C3 103.0(2) . . ?
N1 C4 H4A 111.2 . . ?
C3 C4 H4A 111.2 . . ?
N1 C4 H4B 111.2 . . ?
C3 C4 H4B 111.2 . . ?
H4A C4 H4B 109.1 . . ?
N1 C5 N2 110.3(2) . . ?
N1 C5 C6 111.2(2) . . ?
N2 C5 C6 111.1(2) . . ?
N1 C5 H5 108.0 . . ?
N2 C5 H5 108.0 . . ?
C6 C5 H5 108.0 . . ?
C5 C6 H6A 109.5 . . ?
C5 C6 H6B 109.5 . . ?
H6A C6 H6B 109.5 . . ?
C5 C6 H6C 109.5 . . ?
H6A C6 H6C 109.5 . . ?
H6B C6 H6C 109.5 . . ?
N2 C7 C8 102.2(2) . . ?
N2 C7 H7A 111.3 . . ?
C8 C7 H7A 111.3 . . ?
N2 C7 H7B 111.3 . . ?
C8 C7 H7B 111.3 . . ?
H7A C7 H7B 109.2 . . ?
O4 C8 N4 126.8(3) . . ?
O4 C8 C7 127.0(3) . . ?
N4 C8 C7 106.3(2) . . ?
O3 C10 N2 127.5(3) . . ?
O3 C10 N4 124.9(3) . . ?
N2 C10 N4 107.7(2) . . ?

loop_
_geom_bond_atom_site_label_1
_geom_bond_atom_site_label_2
_geom_bond_distance
_geom_bond_site_symmetry_2
_geom_bond_publ_flag
O1 C1 1.226(3) . ?
O2 C3 1.221(4) . ?
O3 C10 1.234(3) . ?
O4 C8 1.214(4) . ?
N1 C1 1.347(3) . ?
N1 C4 1.445(3) . ?
N1 C5 1.455(3) . ?
N2 C10 1.341(3) . ?
N2 C7 1.455(3) . ?
N2 C5 1.454(4) . ?
N3 C3 1.358(4) . ?
N3 C1 1.384(4) . ?
N3 H3 0.8601 . ?
N4 C8 1.356(4) . ?
N4 C10 1.384(4) . ?
N4 H4 0.8605 . ?
C3 C4 1.499(4) . ?
C4 H4A 0.9700 . ?
C4 H4B 0.9700 . ?
C5 C6 1.520(4) . ?
C5 H5 0.9800 . ?
C6 H6A 0.9600 . ?
C6 H6B 0.9600 . ?
C6 H6C 0.9600 . ?
C7 C8 1.510(5) . ?
C7 H7A 0.9700 . ?
C7 H7B 0.9700 . ?

loop_
_geom_torsion_atom_site_label_1
_geom_torsion_atom_site_label_2
_geom_torsion_atom_site_label_3
_geom_torsion_atom_site_label_4
_geom_torsion
_geom_torsion_site_symmetry_1
_geom_torsion_site_symmetry_2
_geom_torsion_site_symmetry_3
_geom_torsion_site_symmetry_4
_geom_torsion_publ_flag
C4 N1 C1 O1 177.5(3) . . . . ?
C5 N1 C1 O1 -1.2(5) . . . . ?
C4 N1 C1 N3 -1.4(3) . . . . ?
C5 N1 C1 N3 179.9(2) . . . . ?
C3 N3 C1 O1 -176.4(3) . . . . ?
C3 N3 C1 N1 2.5(3) . . . . ?
C1 N3 C3 O2 175.3(3) . . . . ?
C1 N3 C3 C4 -2.5(3) . . . . ?
C1 N1 C4 C3 0.0(3) . . . . ?
C5 N1 C4 C3 178.6(3) . . . . ?
O2 C3 C4 N1 -176.3(3) . . . . ?
N3 C3 C4 N1 1.5(3) . . . . ?
C1 N1 C5 N2 66.7(3) . . . . ?
C4 N1 C5 N2 -111.8(3) . . . . ?
C1 N1 C5 C6 -169.6(3) . . . . ?
C4 N1 C5 C6 11.9(4) . . . . ?
C10 N2 C5 N1 -123.6(2) . . . . ?
C7 N2 C5 N1 52.9(3) . . . . ?
C10 N2 C5 C6 112.7(3) . . . . ?
C7 N2 C5 C6 -70.9(3) . . . . ?
C10 N2 C7 C8 -1.4(3) . . . . ?
C5 N2 C7 C8 -178.3(2) . . . . ?
C10 N4 C8 O4 178.1(3) . . . . ?
C10 N4 C8 C7 -1.6(3) . . . . ?
N2 C7 C8 O4 -178.0(3) . . . . ?
N2 C7 C8 N4 1.8(3) . . . . ?
C7 N2 C10 O3 -179.2(3) . . . . ?
C5 N2 C10 O3 -2.3(4) . . . . ?
C7 N2 C10 N4 0.6(3) . . . . ?
C5 N2 C10 N4 177.5(2) . . . . ?
C8 N4 C10 O3 -179.5(2) . . . . ?
C8 N4 C10 N2 0.7(3) . . . . ?
